data_9011152
loop_
_publ_author_name
'Cotton, F. A.'
'Frenz, B. A.'
'Hunter, D. L.'

_publ_section_title
;
 The structure of potassium hydrogensulfate
 Note: y(O23), z(H1), x(H2) corrected
;
_journal_name_full 'Acta Crystallographica, Section B'
_journal_page_first 302
_journal_page_last 304
_journal_paper_doi 10.1107/S0567740875002580
_journal_volume 31
_journal_year 1975
_chemical_compound_source Synthetic
_chemical_formula_sum 'H K O4 S'
_chemical_name_mineral Mercallite
_space_group_IT_number 61
_symmetry_space_group_name_Hall '-P 2ac 2ab'
_symmetry_space_group_name_H-M 'P b c a'
_cell_angle_alpha 90
_cell_angle_beta 90
_cell_angle_gamma 90
_cell_formula_units_Z 16
_cell_length_a 8.412
_cell_length_b 9.800
_cell_length_c 18.9570
_cell_volume 1562.770
_database_code_amcsd 0009528
_exptl_crystal_density_diffrn 2.315
_cod_depositor_comments
;
       Insterting Z value to be consistent with given formula
                                  miguel
;
_cod_original_formula_sum 'K S O4 H'
_cod_database_code 9011152

loop_
_space_group_symop_operation_xyz
x,y,z
x,1/2-y,1/2+z
-x,1/2+y,1/2-z
1/2-x,1/2+y,z
1/2+x,1/2-y,-z
1/2+x,y,1/2-z
1/2-x,-y,1/2+z
-x,-y,-z

loop_
_atom_site_aniso_label
_atom_site_aniso_U_11
_atom_site_aniso_U_22
_atom_site_aniso_U_33
_atom_site_aniso_U_12
_atom_site_aniso_U_13
_atom_site_aniso_U_23
K1 0.02151 0.03114 0.02367 -0.00125 0.00008 0.00188
K2 0.02115 0.02579 0.02203 -0.00042 0.00000 -0.00085
S1 0.01219 0.02092 0.02003 -0.00125 0.00000 -0.00056
S2 0.01326 0.02725 0.01984 0.00167 -0.00097 0.00056
O11 0.01470 0.02189 0.03459 -0.00042 -0.00242 0.00094
O12 0.01506 0.02141 0.03459 0.00376 0.00032 0.00188
O13 0.02975 0.03357 0.02913 -0.00125 -0.01131 -0.00659
O14 0.02760 0.03649 0.03277 -0.00125 0.01373 0.00094
O21 0.02509 0.05109 0.02731 -0.00501 -0.00727 0.01506
O22 0.01685 0.02919 0.03459 0.00084 0.00404 -0.00188
O23 0.02832 0.03454 0.05644 0.00125 -0.00566 -0.01506
O24 0.02151 0.05303 0.02731 -0.00209 0.00566 0.00941

loop_
_atom_site_label
_atom_site_fract_x
_atom_site_fract_y
_atom_site_fract_z
_atom_site_U_iso_or_equiv
K1 0.38240 0.18060 0.12496 ?
K2 -0.12270 0.31970 0.11841 ?
S1 0.25430 0.42270 0.00266 ?
S2 -0.01920 0.01670 0.20600 ?
O11 0.29010 0.57930 0.00160 ?
O12 0.40790 0.35210 0.00320 ?
O13 0.16690 0.39670 -0.06130 ?
O14 0.16570 0.39870 0.06650 ?
O21 0.06070 -0.00120 0.27410 ?
O22 -0.16250 0.11280 0.22230 ?
O23 -0.08120 -0.10800 0.17840 ?
O24 0.07670 0.09460 0.15790 ?
H1 0.37300 0.60100 0.00400 0.02026
H2 0.27200 0.06500 0.27200 0.05066

loop_
_cod_related_entry_id
_cod_related_entry_database
_cod_related_entry_code
1 AMCSD 0009528
